data_2009876
loop_
_publ_author_name
'Higes-Rolando, F.J.'
'Perez-Florindo, A.'
'Valenzuela-Calahorro, C.'
'Martin-Ramos, J.D.'
'Romero-Garzon, J.'

_publ_section_title
;
 Oxobis(<i>N</i>-oxopyridine-2-thiolato-<i>N</i>,<i>O</i>)vanadium(IV)
;
_journal_issue 7
_journal_name_full 'Acta Crystallographica Section C'
_journal_page_first 1049
_journal_page_last 1052
_journal_paper_doi 10.1107/S0108270194000089
_journal_volume 50
_journal_year 1994
_chemical_formula_sum 'C10 H8 N2 O3 S2 V'
_chemical_formula_weight 319.2
_symmetry_cell_setting orthorhombic
_symmetry_space_group_name_Hall '-P 2ac 2ab'
_symmetry_space_group_name_H-M 'P b c a'
_atom_type_scat_source 'SHELXTL-Plus (Sheldrick, 1989)'
_cell_angle_alpha 90.
_cell_angle_beta 90.
_cell_angle_gamma 90.
_cell_formula_units_Z 8
_cell_length_a 11.227(2)
_cell_length_b 14.155(5)
_cell_length_c 15.476(3)
_cell_measurement_reflns_used 25
_cell_measurement_temperature 293(3)
_cell_measurement_theta_max 20
_cell_measurement_theta_min 7
_cell_volume 2459.4(11)
_diffrn_measurement_device 'Stoe-Siemens AED-2 four-circle'
_diffrn_measurement_method \w/2\q
_diffrn_radiation_type MoK\a
_diffrn_radiation_wavelength 0.71069
_diffrn_reflns_av_R_equivalents 0.024
_diffrn_reflns_limit_h_max 13
_diffrn_reflns_limit_h_min -3
_diffrn_reflns_limit_k_max 13
_diffrn_reflns_limit_k_min -3
_diffrn_reflns_limit_l_max 13
_diffrn_reflns_limit_l_min -3
_diffrn_reflns_number 3927
_diffrn_reflns_theta_max 27.5
_diffrn_standards_decay_% insignificant
_diffrn_standards_interval_time 120
_diffrn_standards_number 4
_exptl_absorpt_coefficient_mu 1.107
_exptl_absorpt_correction_T_max 0.556
_exptl_absorpt_correction_T_min 0.486
_exptl_absorpt_correction_type '\y scans'
_exptl_crystal_colour violet
_exptl_crystal_density_diffrn 1.726
_exptl_crystal_density_meas 1.73
_exptl_crystal_density_method 'flotation in tetrabromoethaene-ethilene'
_exptl_crystal_description bipyramid
_exptl_crystal_size_max 0.33
_exptl_crystal_size_mid 0.30
_exptl_crystal_size_min 0.22
_refine_diff_density_max '1.56 near V'
_refine_diff_density_min '-0.97 near C(10)'
_refine_ls_extinction_method none
_refine_ls_goodness_of_fit_obs 1.54
_refine_ls_hydrogen_treatment 'H atoms ; see text'
_refine_ls_number_parameters 163
_refine_ls_number_reflns 2262
_refine_ls_R_factor_obs 0.054
_refine_ls_shift/esd_max 0.004
_refine_ls_structure_factor_coef I
_refine_ls_weighting_details 'w = 1/[\s^2^(F~o~)+0.0001(F~o~)^2^]'
_refine_ls_weighting_scheme calc
_refine_ls_wR_factor_obs 0.030
_reflns_number_observed 2262
_reflns_number_total 3893
_reflns_observed_criterion F~o~>4\s(F~o~)
_cod_data_source_file ka1029.cif
_cod_data_source_block ka1029_structure_1_of_1
_cod_depositor_comments
;
The following automatic conversions were performed:

'_refine_ls_weighting_scheme' value '1/[\s^2^(F~o~)+0.0001(F~o~)^2^]'
was changed to 'calc'. New tag '_refine_ls_weighting_details' was
created. The value of the new tag was set to 'w =
1/[\s^2^(F~o~)+0.0001(F~o~)^2^]'.

Automatic conversion script
Id: cif_fix_values 3143 2015-03-26 13:38:13Z robertas 
;
_cod_original_formula_sum 'C10 H8 N2 O3 S2 V1'
_cod_database_code 2009876

loop_
_atom_site_label
_atom_site_fract_x
_atom_site_fract_y
_atom_site_fract_z
_atom_site_U_iso_or_equiv
V .16180(10) .09720(10) .08190(10) .0401(3)
S(1) .24350(10) .12310(10) -.05840(10) .0498(5)
S(2) .17110(10) -.06810(10) .06250(10) .0485(5)
O(1) .0675(3) .2082(2) .0516(2) .0443(13)
O(2) .0222(3) .0641(2) .1517(2) .0437(13)
O(3) .2646(3) .1249(2) .1482(2) .0537(13)
N(1) .1045(4) .2648(2) -.0130(3) .0352(17)
N(2) .0124(3) -.0244(3) .1831(2) .0332(16)
C(1) .0478(4) .3489(3) -.0213(3) .042(2)
C(2) .0809(5) .4093(3) -.0858(3) .052(2)
C(3) .1704(5) .3859(3) -.1421(3) .051(2)
C(4) .2252(4) .2986(3) -.1342(3) .048(2)
C(5) .1901(4) .2353(3) -.0697(3) .0359(18)
C(6) -.0649(4) -.0398(3) .2483(3) .038(2)
C(7) -.0773(5) -.1280(3) .2828(3) .049(2)
C(8) -.0084(5) -.2011(3) .2498(3) .047(2)
C(9) .0687(5) -.1853(3) .1825(3) .043(2)
C(10) .0791(4) -.0945(3) .1474(3) .0349(17)
H(1) -.0150 .3652 .0201 ?
H(2) .0383 .4680 -.0915 ?
H(3) .1933 .4307 -.1865 ?
H(4) .2882 .2800 -.1727 ?
H(6) -.1125 .0147 .2697 ?
H(7) -.1337 -.1394 .3289 ?
H(8) -.0166 -.2639 .2764 ?
H(9) .1138 -.2364 .1606 ?

loop_
_geom_angle_atom_site_label_1
_geom_angle_atom_site_label_2
_geom_angle_atom_site_label_3
_geom_angle
_geom_angle_publ_flag
O(3) V S(1) 105.60(10) yes
O(3) V S(2) 107.10(10) yes
O(3) V O(1) 110.50(10) yes
O(3) V O(2) 106.50(10) yes
S(1) V S(2) 91.10(10) yes
S(1) V O(1) 82.30(10) yes
S(1) V O(2) 147.70(10) yes
S(2) V O(1) 142.30(10) yes
S(2) V O(2) 82.50(10) yes
O(1) V O(2) 83.70(10) yes
V S(1) C(5) 95.8(2) yes
V S(2) C(10) 95.3(2) yes
V O(1) N(1) 119.4(2) yes
V O(2) N(2) 119.1(2) yes
O(1) N(1) C(1) 116.6(4) yes
O(1) N(1) C(5) 120.8(3) yes
C(1) N(1) C(5) 122.5(4) yes
O(2) N(2) C(6) 118.2(4) yes
O(2) N(2) C(10) 119.1(4) yes
C(6) N(2) C(10) 122.7(4) yes
S(1) C(5) N(1) 117.7(5) yes
S(1) C(5) C(4) 124.8(4) yes
S(2) C(10) N(2) 119.0(4) yes
S(2) C(10) C(9) 123.2(4) yes
N(1) C(1) C(2) 119.4(4) yes
N(1) C(5) C(4) 117.5(4) yes
N(2) C(6) C(7) 120.4(4) yes
N(2) C(10) C(9) 117.8(4) yes
C(1) C(2) C(3) 120.8(4) yes
C(2) C(3) C(4) 119.1(4) yes
C(3) C(4) C(5) 120.6(4) yes
C(6) C(7) C(8) 118.7(4) yes
C(7) C(8) C(9) 120.6(4) yes
C(8) C(9) C(10) 119.7(4) yes

loop_
_geom_bond_atom_site_label_1
_geom_bond_atom_site_label_2
_geom_bond_distance
_geom_bond_publ_flag
V O(1) 1.952(3) yes
V O(2) 1.961(3) yes
V O(3) 1.593(3) yes
V S(1) 2.386(2) yes
V S(2) 2.3610(10) yes
S(1) C(5) 1.707(4) yes
S(2) C(10) 1.712(4) yes
O(1) N(1) 1.346(5) yes
O(2) N(2) 1.348(5) yes
N(1) C(1) 1.356(6) yes
N(1) C(5) 1.367(6) yes
N(2) C(6) 1.348(6) yes
N(2) C(10) 1.361(6) yes
C(1) C(2) 1.365(7) yes
C(2) C(3) 1.371(7) yes
C(3) C(4) 1.387(7) yes
C(4) C(5) 1.397(7) yes
C(6) C(7) 1.366(7) yes
C(7) C(8) 1.390(7) yes
C(8) C(9) 1.372(7) yes
C(9) C(10) 1.401(7) yes
C(1) H(1) .980 no
C(2) H(2) .962 no
C(3) H(3) .970 no
C(4) H(4) .961 no
C(6) H(6) .995 no
C(7) H(7) .968 no
C(8) H(8) .984 no
C(9) H(9) .945 no
